data_2008979
loop_
_publ_author_name
'Aliya Nurtaeva'
'Elizabeth M. Holt'

_publ_section_title
;
 Aqua(benzo-15-crown-5)lithium--hexa-\m-iodotetracopper--benzo-15-crown-5
 (2/1/2), bis[bis(benzo-15-crown-5)caesium] hexa-\m-iodotetracopper and
 \m-aqua-bis[aqua(18-crown-6)sodium] hexa-\m-iodotetracopper
;
_journal_issue 9
_journal_name_full 'Acta Crystallographica Section C'
_journal_page_first 1453
_journal_page_last 1457
_journal_paper_doi 10.1107/S0108270199007040
_journal_volume 55
_journal_year 1999
_chemical_formula_iupac '[Na2 (C12 H24 O6)2 (H2 O)3]2 [Cu4 I6]'
_chemical_formula_moiety 'C24 H54 Na2 O15 2+, Cu4 I6 2-'
_chemical_formula_sum 'C24 H54 Cu4 I6 Na2 O15'
_chemical_formula_weight 1644.2
_chemical_name_common
;
Sodium(18-crown-6) Dicopper(I) Triiodide 1.5H~2~O
;
_chemical_name_systematic
;
Sodium(18-crown-6) Dicopper(I) Triiodide 1.5H~2~O
;
_space_group_IT_number 14
_symmetry_cell_setting monoclinic
_symmetry_space_group_name_Hall '-P 2ybc'
_symmetry_space_group_name_H-M 'P 1 21/c 1'
_cell_angle_alpha 90.0
_cell_angle_beta 96.950(10)
_cell_angle_gamma 90.0
_cell_formula_units_Z 2
_cell_length_a 11.303(2)
_cell_length_b 13.926(2)
_cell_length_c 15.268(3)
_cell_measurement_reflns_used 42
_cell_measurement_temperature 293(2)
_cell_measurement_theta_max 12.466
_cell_measurement_theta_min 4.75
_cell_volume 2385.6(7)
_computing_cell_refinement XSCANS
_computing_data_collection 'XSCANS (Siemens, 1991)'
_computing_data_reduction XSCANS
_computing_molecular_graphics 'XP (Siemens, 1990)'
_computing_structure_refinement 'SHELXL97 (Sheldrick, 1997)'
_computing_structure_solution 'SHELXS86 (Sheldrick, 1990)'
_diffrn_ambient_temperature 293(2)
_diffrn_measured_fraction_theta_full 0.962
_diffrn_measured_fraction_theta_max 0.962
_diffrn_measurement_device_type 'Siemens P4 four-circle'
_diffrn_measurement_method \q-2\q
_diffrn_radiation_monochromator 'highly oriented graphite crystal'
_diffrn_radiation_source 'fine-focus sealed tube'
_diffrn_radiation_type MoK\a
_diffrn_radiation_wavelength 0.71073
_diffrn_reflns_av_R_equivalents 0.0575
_diffrn_reflns_av_sigmaI/netI 0.1486
_diffrn_reflns_limit_h_max 15
_diffrn_reflns_limit_h_min -1
_diffrn_reflns_limit_k_max 19
_diffrn_reflns_limit_k_min -1
_diffrn_reflns_limit_l_max 21
_diffrn_reflns_limit_l_min -21
_diffrn_reflns_number 8507
_diffrn_reflns_theta_full 30.00
_diffrn_reflns_theta_max 30.00
_diffrn_reflns_theta_min 1.99
_diffrn_standards_decay_% 0.0003
_diffrn_standards_interval_count 97
_diffrn_standards_number 3
_exptl_absorpt_coefficient_mu 5.712
_exptl_absorpt_correction_T_max 0.66
_exptl_absorpt_correction_T_min 0.60
_exptl_absorpt_correction_type '\y scan'
_exptl_absorpt_process_details '(XEMP; Siemens, 1991)'
_exptl_crystal_colour yellow
_exptl_crystal_density_diffrn 2.289
_exptl_crystal_density_method 'not measured'
_exptl_crystal_description rod
_exptl_crystal_F_000 1548
_exptl_crystal_size_max 0.1
_exptl_crystal_size_mid 0.1
_exptl_crystal_size_min 0.05
_refine_diff_density_max 0.578
_refine_diff_density_min -0.720
_refine_ls_extinction_coef 0.00012(7)
_refine_ls_extinction_method SHELXL97
_refine_ls_goodness_of_fit_ref 0.852
_refine_ls_hydrogen_treatment constr
_refine_ls_matrix_type full
_refine_ls_number_parameters 252
_refine_ls_number_reflns 6945
_refine_ls_number_restraints 0
_refine_ls_restrained_S_all 0.752
_refine_ls_R_factor_all 0.155
_refine_ls_R_factor_gt 0.047
_refine_ls_shift/su_max 0.002
_refine_ls_shift/su_mean 0.000
_refine_ls_structure_factor_coef Fsqd
_refine_ls_weighting_details 'calc w = 1/[\s^2^(F)+(0.0008)F^2^]'
_refine_ls_weighting_scheme sigma
_refine_ls_wR_factor_ref 0.104
_reflns_number_gt 2522
_reflns_number_total 6945
_reflns_threshold_expression I>2\s(I)
_cod_data_source_file sx1087.cif
_cod_data_source_block III
_cod_original_cell_volume 2385.4(7)
_cod_original_sg_symbol_H-M 'P 21/c'
_cod_database_code 2008979

loop_
_symmetry_equiv_pos_as_xyz
'x, y, z'
'  -x,  1/2+y, 1/2-z'
'-x, -y, -z'
'x, -1/2-y, -1/2+z'

loop_
_atom_site_label
_atom_site_fract_x
_atom_site_fract_y
_atom_site_fract_z
_atom_site_U_iso_or_equiv
_atom_site_adp_type
_atom_site_calc_flag
_atom_site_refinement_flags
_atom_site_occupancy
_atom_site_disorder_assembly
_atom_site_disorder_group
_atom_site_type_symbol
I1 0.27539(5) 0.96420(4) 0.01774(4) 0.05967(19) Uani d . 1 . . I
I2 -0.03246(5) 0.82496(4) 0.12140(4) 0.05853(19) Uani d . 1 . . I
I3 -0.03403(6) 0.86387(4) -0.16652(4) 0.0635(2) Uani d . 1 . . I
I1' -0.27539(5) 1.03580(4) -0.01774(4) 0.05967(19) Uani d . 1 . . I
I2' 0.03246(5) 1.17504(4) -0.12140(4) 0.05853(19) Uani d . 1 . . I
I3' 0.03403(6) 1.13613(4) 0.16652(4) 0.0635(2) Uani d . 1 . . I
Cu4 0.06364(18) 0.89299(13) -0.01141(12) 0.0518(5) Uani d P 0.50 . . Cu
Cu5 -0.08618(18) 1.02354(14) -0.09707(12) 0.0549(5) Uani d P 0.50 . . Cu
Cu6 0.10736(19) 1.08619(15) 0.02017(13) 0.0562(5) Uani d P 0.50 . . Cu
Cu7 -0.08173(19) 1.00125(14) 0.08356(12) 0.0537(5) Uani d P 0.50 . . Cu
Na1 0.6381(3) 1.0819(3) 0.4323(3) 0.0905(12) Uani d . 1 . . Na
O1 0.7009(5) 0.9539(4) 0.3264(3) 0.0566(14) Uani d . 1 . . O
C2 0.8205(8) 0.9232(7) 0.3464(5) 0.069(3) Uani d . 1 . . C
H2A 0.8735 0.9740 0.3340 0.080 Uiso d R 1 . . H
H2B 0.8350 0.8685 0.3110 0.080 Uiso d R 1 . . H
C3 0.8412(8) 0.9003(7) 0.4409(5) 0.071(3) Uani d . 1 . . C
H3A 0.9190 0.8731 0.4558 0.080 Uiso d R 1 . . H
H3B 0.7832 0.8536 0.4536 0.080 Uiso d R 1 . . H
O4 0.8286(5) 0.9817(4) 0.4904(3) 0.0609(15) Uani d . 1 . . O
C5 0.8567(8) 0.9658(6) 0.5825(5) 0.067(2) Uani d . 1 . . C
H5A 0.9351 0.9389 0.5950 0.080 Uiso d R 1 . . H
H5B 0.8006 0.9214 0.6023 0.080 Uiso d R 1 . . H
C6 0.8487(8) 1.0569(7) 0.6312(6) 0.070(3) Uani d . 1 . . C
H6A 0.9008 1.1024 0.6084 0.080 Uiso d R 1 . . H
H6B 0.8737 1.0489 0.6932 0.080 Uiso d R 1 . . H
O7 0.7324(6) 1.0906(4) 0.6165(4) 0.0681(17) Uani d . 1 . . O
C8 0.7257(10) 1.1845(8) 0.6515(7) 0.099(4) Uani d . 1 . . C
H8A 0.7764 1.2282 0.6248 0.080 Uiso d R 1 . . H
H8B 0.7506 1.1830 0.7138 0.080 Uiso d R 1 . . H
C9 0.6074(11) 1.2193(8) 0.6356(7) 0.108(4) Uani d . 1 . . C
H9A 0.5984 1.2800 0.6639 0.080 Uiso d R 1 . . H
H9B 0.5570 1.1735 0.6600 0.080 Uiso d R 1 . . H
O10 0.5662(6) 1.2261(4) 0.5462(4) 0.0663(16) Uani d . 1 . . O
C11 0.4536(9) 1.2649(8) 0.5304(6) 0.087(3) Uani d . 1 . . C
H11A 0.4517 1.3254 0.5603 0.080 Uiso d R 1 . . H
H11B 0.3975 1.2225 0.5529 0.080 Uiso d R 1 . . H
C12 0.4201(8) 1.2772(6) 0.4373(6) 0.072(3) Uani d . 1 . . C
H12A 0.4786 1.3170 0.4143 0.080 Uiso d R 1 . . H
H12B 0.3438 1.3078 0.4252 0.080 Uiso d R 1 . . H
O13 0.4168(5) 1.1872(4) 0.3947(3) 0.0600(15) Uani d . 1 . . O
C14 0.3750(8) 1.1956(7) 0.3036(6) 0.071(3) Uani d . 1 . . C
H14A 0.4187 1.2451 0.2778 0.080 Uiso d R 1 . . H
H14B 0.2920 1.2123 0.2954 0.080 Uiso d R 1 . . H
C15 0.3963(8) 1.1031(6) 0.2599(5) 0.066(2) Uani d . 1 . . C
H15A 0.3672 1.1057 0.1983 0.080 Uiso d R 1 . . H
H15B 0.3546 1.0531 0.2868 0.080 Uiso d R 1 . . H
O16 0.5188(5) 1.0838(4) 0.2709(3) 0.0628(15) Uani d . 1 . . O
C17 0.5473(7) 1.0079(6) 0.2183(5) 0.059(2) Uani d . 1 . . C
H17A 0.5254 1.0226 0.1571 0.080 Uiso d R 1 . . H
H17B 0.5043 0.9516 0.2323 0.080 Uiso d R 1 . . H
C18 0.6766(7) 0.9850(6) 0.2366(5) 0.059(2) Uani d . 1 . . C
H18A 0.6997 0.9368 0.1970 0.080 Uiso d R 1 . . H
H18B 0.7205 1.0427 0.2287 0.080 Uiso d R 1 . . H
O21 0.7470(6) 1.2092(5) 0.3980(5) 0.122(3) Uani d . 1 . . O
H21B 0.7034 1.2514 0.3697 0.080 Uiso d R 1 . . H
H21A 0.7701 1.2261 0.4566 0.050 Uiso d R 1 . . H
O22 0.5000 1.0000 0.5000 0.167(6) Uani d S 1 . . O

loop_
_atom_site_aniso_label
_atom_site_aniso_U_11
_atom_site_aniso_U_22
_atom_site_aniso_U_33
_atom_site_aniso_U_12
_atom_site_aniso_U_13
_atom_site_aniso_U_23
I1 0.0483(3) 0.0613(4) 0.0683(4) 0.0040(3) 0.0027(3) -0.0005(3)
I2 0.0689(4) 0.0494(3) 0.0588(3) 0.0011(3) 0.0137(3) 0.0116(3)
I3 0.0789(4) 0.0580(4) 0.0510(3) 0.0046(3) -0.0029(3) -0.0176(3)
Cu4 0.0582(13) 0.0458(11) 0.0507(11) 0.0047(10) 0.0032(10) 0.0004(9)
Cu5 0.0624(14) 0.0519(12) 0.0483(11) 0.0054(11) -0.0015(10) -0.0008(9)
Cu6 0.0611(14) 0.0522(12) 0.0546(12) -0.0004(11) 0.0042(11) -0.0032(10)
Cu7 0.0584(13) 0.0547(12) 0.0486(11) 0.0018(11) 0.0087(10) -0.0037(10)
Na1 0.097(3) 0.073(2) 0.110(3) -0.031(2) 0.049(3) -0.004(2)
O1 0.055(4) 0.072(4) 0.044(3) 0.008(3) 0.010(3) 0.001(3)
C2 0.061(6) 0.088(7) 0.061(6) 0.029(6) 0.012(5) -0.008(5)
C3 0.050(6) 0.090(7) 0.075(6) -0.006(6) 0.012(5) 0.010(6)
O4 0.067(4) 0.062(4) 0.052(3) 0.015(3) 0.001(3) 0.003(3)
C5 0.070(6) 0.065(6) 0.062(6) 0.012(5) -0.005(5) 0.008(5)
C6 0.060(6) 0.074(7) 0.074(6) 0.006(6) -0.003(5) -0.003(5)
O7 0.078(5) 0.058(4) 0.065(4) 0.000(4) -0.006(3) -0.011(3)
C8 0.119(10) 0.098(9) 0.076(7) 0.008(8) -0.011(7) -0.038(6)
C9 0.126(10) 0.101(9) 0.089(8) 0.026(8) -0.013(8) -0.048(7)
O10 0.074(4) 0.065(4) 0.058(4) 0.003(4) -0.002(3) -0.005(3)
C11 0.085(8) 0.091(8) 0.082(8) 0.011(7) 0.000(6) -0.017(6)
C12 0.068(6) 0.067(6) 0.081(7) 0.013(5) 0.008(6) -0.008(6)
O13 0.068(4) 0.057(4) 0.055(3) -0.001(3) 0.008(3) -0.003(3)
C14 0.069(6) 0.076(7) 0.070(6) 0.001(6) 0.016(5) 0.006(5)
C15 0.057(6) 0.077(7) 0.064(6) 0.008(5) 0.012(5) 0.004(5)
O16 0.063(4) 0.065(4) 0.059(3) 0.004(3) 0.004(3) -0.010(3)
C17 0.059(6) 0.072(6) 0.045(5) 0.000(5) 0.002(4) 0.009(4)
C18 0.067(6) 0.063(6) 0.049(5) 0.007(5) 0.014(4) -0.011(4)
O21 0.139(7) 0.105(6) 0.123(6) -0.039(6) 0.027(5) -0.008(5)
O22 0.249(16) 0.086(8) 0.201(12) -0.069(9) 0.171(12) -0.037(8)

loop_
_atom_type_symbol
_atom_type_description
_atom_type_scat_dispersion_real
_atom_type_scat_dispersion_imag
_atom_type_scat_source
Cu Cu 0.3201 1.2651 'International Tables Vol C Tables 4.2.6.8 and 6.1.1.4'
I I -0.4742 1.812 'International Tables Vol C Tables 4.2.6.8 and 6.1.1.4'
Na Na 0.0362 0.0249 'International Tables Vol C Tables 4.2.6.8 and 6.1.1.4'
C C 0.0033 0.0016 'International Tables Vol C Tables 4.2.6.8 and 6.1.1.4'
O O 0.0106 0.0060 'International Tables Vol C Tables 4.2.6.8 and 6.1.1.4'
H H 0.0000 0.0000 'International Tables Vol C Tables 4.2.6.8 and 6.1.1.4'

loop_
_geom_angle_atom_site_label_1
_geom_angle_atom_site_label_2
_geom_angle_atom_site_label_3
_geom_angle_site_symmetry_1
_geom_angle_site_symmetry_3
_geom_angle
_geom_angle_publ_flag
Cu6 I1 Cu7 . . 45.76(6) no
Cu6 I1 Cu4 . . 65.27(6) no
Cu7 I1 Cu4 . . 42.49(6) no
Cu6 I1 Cu5 . . 44.81(6) no
Cu7 I1 Cu5 . . 64.98(6) no
Cu4 I1 Cu5 . . 45.89(6) no
Cu6 I2 Cu5 3_575 . 66.48(6) no
Cu6 I2 Cu7 3_575 3_575 45.83(6) no
Cu5 I2 Cu7 . 3_575 43.95(6) no
Cu6 I2 Cu4 3_575 . 44.43(6) no
Cu5 I2 Cu4 . . 46.10(6) no
Cu7 I2 Cu4 3_575 . 64.82(6) no
Cu4 I3 Cu7 . . 43.26(6) no
Cu4 I3 Cu5 . 3_575 64.43(6) no
Cu7 I3 Cu5 . 3_575 44.11(6) no
Cu4 I3 Cu6 . 3_575 44.84(7) no
Cu7 I3 Cu6 . 3_575 64.35(6) no
Cu5 I3 Cu6 3_575 3_575 44.87(6) no
Cu7 Cu4 Cu6 . 3_575 91.19(12) no
Cu7 Cu4 Cu5 . . 91.02(11) no
Cu6 Cu4 Cu5 3_575 . 89.79(11) no
Cu7 Cu4 I3 . . 68.85(8) no
Cu6 Cu4 I3 3_575 . 68.93(8) no
Cu5 Cu4 I3 . . 149.59(11) no
Cu7 Cu4 I1 . . 68.44(9) no
Cu6 Cu4 I1 3_575 . 148.12(11) no
Cu5 Cu4 I1 . . 67.28(8) no
I3 Cu4 I1 . . 121.03(8) no
Cu7 Cu4 I2 . . 146.79(11) no
Cu6 Cu4 I2 3_575 . 66.48(8) no
Cu5 Cu4 I2 . . 65.86(8) no
I3 Cu4 I2 . . 119.90(8) no
I1 Cu4 I2 . . 118.26(7) no
Cu7 Cu4 Cu5 . 3_575 44.94(9) no
Cu6 Cu4 Cu5 3_575 3_575 46.25(8) no
Cu5 Cu4 Cu5 . 3_575 91.10(10) no
I3 Cu4 Cu5 . 3_575 58.52(6) no
I1 Cu4 Cu5 . 3_575 109.75(8) no
I2 Cu4 Cu5 . 3_575 109.03(8) no
Cu7 Cu4 Cu7 . 3_575 89.64(10) no
Cu6 Cu4 Cu7 3_575 3_575 46.03(8) no
Cu5 Cu4 Cu7 . 3_575 43.82(8) no
I3 Cu4 Cu7 . 3_575 111.08(8) no
I1 Cu4 Cu7 . 3_575 107.32(8) no
I2 Cu4 Cu7 . 3_575 57.15(6) no
Cu5 Cu4 Cu7 3_575 3_575 60.75(7) no
Cu7 Cu4 Cu6 . . 45.98(8) no
Cu6 Cu4 Cu6 3_575 . 91.27(10) no
Cu5 Cu4 Cu6 . . 45.05(8) no
I3 Cu4 Cu6 . . 111.63(8) no
I1 Cu4 Cu6 . . 56.89(6) no
I2 Cu4 Cu6 . . 107.57(8) no
Cu5 Cu4 Cu6 3_575 . 61.31(7) no
Cu7 Cu4 Cu6 3_575 . 58.91(7) no
Cu7 Cu5 Cu6 3_575 . 89.21(12) no
Cu7 Cu5 Cu4 3_575 . 89.44(12) no
Cu6 Cu5 Cu4 . . 88.27(11) no
Cu7 Cu5 I2 3_575 . 68.48(9) no
Cu6 Cu5 I2 . . 146.80(11) no
Cu4 Cu5 I2 . . 68.04(8) no
Cu7 Cu5 I3 3_575 3_575 67.28(9) no
Cu6 Cu5 I3 . 3_575 67.80(8) no
Cu4 Cu5 I3 . 3_575 145.94(11) no
I2 Cu5 I3 . 3_575 120.40(8) no
Cu7 Cu5 I1 3_575 . 145.65(11) no
Cu6 Cu5 I1 . . 66.62(8) no
Cu4 Cu5 I1 . . 66.83(8) no
I2 Cu5 I1 . . 119.49(8) no
I3 Cu5 I1 3_575 . 119.70(8) no
Cu7 Cu5 Cu4 3_575 3_575 43.46(8) no
Cu6 Cu5 Cu4 . 3_575 45.76(9) no
Cu4 Cu5 Cu4 . 3_575 88.90(10) no
I2 Cu5 Cu4 . 3_575 108.44(9) no
I3 Cu5 Cu4 3_575 3_575 57.06(6) no
I1 Cu5 Cu4 . 3_575 108.77(8) no
Cu7 Cu5 Cu7 3_575 . 88.52(10) no
Cu6 Cu5 Cu7 . . 45.95(8) no
Cu4 Cu5 Cu7 . . 42.33(8) no
I2 Cu5 Cu7 . . 106.92(8) no
I3 Cu5 Cu7 3_575 . 109.72(8) no
I1 Cu5 Cu7 . . 57.16(6) no
Cu4 Cu5 Cu7 3_575 . 60.62(7) no
Cu7 Cu5 Cu6 3_575 3_575 45.44(8) no
Cu6 Cu5 Cu6 . 3_575 90.15(10) no
Cu4 Cu5 Cu6 . 3_575 44.07(8) no
I2 Cu5 Cu6 . 3_575 56.65(6) no
I3 Cu5 Cu6 3_575 3_575 109.55(8) no
I1 Cu5 Cu6 . 3_575 107.87(8) no
Cu4 Cu5 Cu6 3_575 3_575 60.35(7) no
Cu7 Cu5 Cu6 . 3_575 58.56(7) no
Cu4 Cu6 Cu5 3_575 . 87.99(12) no
Cu4 Cu6 Cu7 3_575 . 89.35(12) no
Cu5 Cu6 Cu7 . . 89.03(11) no
Cu4 Cu6 I2 3_575 3_575 69.09(8) no
Cu5 Cu6 I2 . 3_575 146.71(12) no
Cu7 Cu6 I2 . 3_575 67.69(8) no
Cu4 Cu6 I1 3_575 . 146.54(12) no
Cu5 Cu6 I1 . . 68.57(9) no
Cu7 Cu6 I1 . . 67.55(8) no
I2 Cu6 I1 3_575 . 118.88(8) no
Cu4 Cu6 I3 3_575 3_575 66.23(8) no
Cu5 Cu6 I3 . 3_575 67.33(8) no
Cu7 Cu6 I3 . 3_575 145.64(12) no
I2 Cu6 I3 3_575 3_575 119.83(8) no
I1 Cu6 I3 . 3_575 120.76(8) no
Cu4 Cu6 Cu7 3_575 3_575 43.26(8) no
Cu5 Cu6 Cu7 . 3_575 44.74(8) no
Cu7 Cu6 Cu7 . 3_575 88.40(10) no
I2 Cu6 Cu7 3_575 3_575 108.58(8) no
I1 Cu6 Cu7 . 3_575 109.50(8) no
I3 Cu6 Cu7 3_575 3_575 57.24(6) no
Cu4 Cu6 Cu4 3_575 . 88.73(10) no
Cu5 Cu6 Cu4 . . 46.68(8) no
Cu7 Cu6 Cu4 . . 42.36(8) no
I2 Cu6 Cu4 3_575 . 106.90(8) no
I1 Cu6 Cu4 . . 57.84(6) no
I3 Cu6 Cu4 3_575 . 110.17(8) no
Cu7 Cu6 Cu4 3_575 . 60.52(7) no
Cu4 Cu6 Cu5 3_575 3_575 46.14(8) no
Cu5 Cu6 Cu5 . 3_575 89.85(10) no
Cu7 Cu6 Cu5 . 3_575 43.27(8) no
I2 Cu6 Cu5 3_575 3_575 56.87(6) no
I1 Cu6 Cu5 . 3_575 108.01(8) no
I3 Cu6 Cu5 3_575 3_575 109.37(9) no
Cu7 Cu6 Cu5 3_575 3_575 60.28(7) no
Cu4 Cu6 Cu5 . 3_575 58.34(7) no
Cu4 Cu7 Cu5 . 3_575 91.60(12) no
Cu4 Cu7 Cu6 . . 91.66(11) no
Cu5 Cu7 Cu6 3_575 . 91.29(12) no
Cu4 Cu7 I3 . . 67.89(8) no
Cu5 Cu7 I3 3_575 . 68.61(9) no
Cu6 Cu7 I3 . . 150.01(12) no
Cu4 Cu7 I2 . 3_575 148.38(11) no
Cu5 Cu7 I2 3_575 3_575 67.57(9) no
Cu6 Cu7 I2 . 3_575 66.48(8) no
I3 Cu7 I2 . 3_575 120.70(8) no
Cu4 Cu7 I1 . . 69.07(9) no
Cu5 Cu7 I1 3_575 . 149.30(11) no
Cu6 Cu7 I1 . . 66.68(8) no
I3 Cu7 I1 . . 120.81(8) no
I2 Cu7 I1 3_575 . 117.42(8) no
Cu4 Cu7 Cu6 . 3_575 45.55(9) no
Cu5 Cu7 Cu6 3_575 3_575 46.05(9) no
Cu6 Cu7 Cu6 . 3_575 91.60(10) no
I3 Cu7 Cu6 . 3_575 58.41(6) no
I2 Cu7 Cu6 3_575 3_575 109.72(9) no
I1 Cu7 Cu6 . 3_575 110.69(8) no
Cu4 Cu7 Cu4 . 3_575 90.36(10) no
Cu5 Cu7 Cu4 3_575 3_575 46.74(8) no
Cu6 Cu7 Cu4 . 3_575 44.62(8) no
I3 Cu7 Cu4 . 3_575 111.21(9) no
I2 Cu7 Cu4 3_575 3_575 58.03(6) no
I1 Cu7 Cu4 . 3_575 107.67(8) no
Cu6 Cu7 Cu4 3_575 3_575 60.57(7) no
Cu4 Cu7 Cu5 . . 46.65(8) no
Cu5 Cu7 Cu5 3_575 . 91.48(10) no
Cu6 Cu7 Cu5 . . 45.02(8) no
I3 Cu7 Cu5 . . 111.11(8) no
I2 Cu7 Cu5 3_575 . 107.97(8) no
I1 Cu7 Cu5 . . 57.86(6) no
Cu6 Cu7 Cu5 3_575 . 61.16(7) no
Cu4 Cu7 Cu5 3_575 . 58.63(7) no
O21 Na1 O22 . . 157.1(3) no
O21 Na1 O1 . . 101.5(3) no
O22 Na1 O1 . . 101.26(18) no
O21 Na1 O4 . . 92.7(3) no
O22 Na1 O4 . . 99.20(18) no
O1 Na1 O4 . . 64.25(19) no
O21 Na1 O16 . . 90.4(3) no
O22 Na1 O16 . . 97.29(18) no
O1 Na1 O16 . . 64.59(19) no
O4 Na1 O16 . . 128.3(2) no
O21 Na1 O10 . . 77.9(2) no
O22 Na1 O10 . . 79.28(15) no
O1 Na1 O10 . . 178.7(2) no
O4 Na1 O10 . . 116.9(2) no
O16 Na1 O10 . . 114.2(2) no
O21 Na1 O7 . . 92.6(3) no
O22 Na1 O7 . . 76.81(16) no
O1 Na1 O7 . . 123.1(2) no
O4 Na1 O7 . . 60.19(19) no
O16 Na1 O7 . . 170.9(2) no
O10 Na1 O7 . . 58.19(18) no
O21 Na1 O13 . . 92.2(3) no
O22 Na1 O13 . . 73.80(15) no
O1 Na1 O13 . . 121.7(2) no
O4 Na1 O13 . . 171.3(2) no
O16 Na1 O13 . . 58.87(18) no
O10 Na1 O13 . . 57.25(17) no
O7 Na1 O13 . . 112.3(2) no
C2 O1 C18 . . 111.4(6) no
C2 O1 Na1 . . 113.9(5) no
C18 O1 Na1 . . 111.0(4) no
O1 C2 C3 . . 108.1(7) no
O4 C3 C2 . . 110.1(8) no
C3 O4 C5 . . 112.8(6) no
C3 O4 Na1 . . 112.7(5) no
C5 O4 Na1 . . 119.5(5) no
O4 C5 C6 . . 110.1(7) no
O7 C6 C5 . . 108.8(7) no
C6 O7 C8 . . 110.1(7) no
C6 O7 Na1 . . 112.0(5) no
C8 O7 Na1 . . 112.0(5) no
C9 C8 O7 . . 110.1(9) no
O10 C9 C8 . . 112.9(9) no
C11 O10 C9 . . 113.0(8) no
C11 O10 Na1 . . 119.8(5) no
C9 O10 Na1 . . 117.8(6) no
O10 C11 C12 . . 110.3(8) no
O13 C12 C11 . . 109.8(8) no
C12 O13 C14 . . 111.5(6) no
C12 O13 Na1 . . 112.6(5) no
C14 O13 Na1 . . 114.4(5) no
O13 C14 C15 . . 108.5(7) no
O16 C15 C14 . . 109.0(8) no
C17 O16 C15 . . 111.9(6) no
C17 O16 Na1 . . 113.6(5) no
C15 O16 Na1 . . 119.6(5) no
O16 C17 C18 . . 110.2(7) no
O1 C18 C17 . . 108.3(6) no
Na1 O22 Na1 . 3_676 180.0 no

loop_
_geom_bond_atom_site_label_1
_geom_bond_atom_site_label_2
_geom_bond_site_symmetry_2
_geom_bond_distance
_geom_bond_publ_flag
I1 Cu6 . 2.552(2) yes
I1' Cu7 . 2.568(2) yes
I1 Cu4 . 2.579(2) yes
I1' Cu5 . 2.588(2) yes
I2' Cu6 . 2.545(2) yes
I2' Cu5 . 2.551(2) yes
I2' Cu7 . 2.568(2) yes
I2 Cu4 . 2.593(2) yes
I3 Cu4 . 2.5217(19) yes
I3' Cu7 . 2.538(2) yes
I3 Cu5 . 2.562(2) yes
I3' Cu6 . 2.571(2) yes
Na1 O21 . 2.257(7) yes
Na1 O22 . 2.279(3) yes
Na1 O1 . 2.564(6) yes
Na1 O4 . 2.628(7) yes
Na1 O16 . 2.663(7) yes
Na1 O10 . 2.839(7) yes
Na1 O7 . 2.886(7) yes
Na1 O13 . 2.897(7) yes
O1 C2 . 1.415(9) no
O1 C18 . 1.433(8) no
C2 C3 . 1.470(10) no
C3 O4 . 1.379(10) no
O4 C5 . 1.421(9) no
C5 C6 . 1.479(11) no
C6 O7 . 1.388(9) no
O7 C8 . 1.418(11) no
C8 C9 . 1.415(12) no
C9 O10 . 1.391(11) no
O10 C11 . 1.378(10) no
C11 C12 . 1.437(11) no
C12 O13 . 1.410(9) no
O13 C14 . 1.419(9) no
C14 C15 . 1.483(11) no
C15 O16 . 1.400(9) no
O16 C17 . 1.388(9) no
C17 C18 . 1.489(10) no
O22 Na1 3_676 2.279(3) no
